data_7239127
loop_
_publ_author_name
'Sathish, Veerasamy'
'Babu, Eththilu'
'Ramdass, Arumugam'
'Lu, Zong-Zhan'
'Chang, Tzu-Ting'
'Velayudham, Murugesan'
'Thanasekaran, Pounraj'
'Lu, Kuang-Lieh'
'Li, Wen-Shan'
'Rajagopal, Seenivasan'

_publ_section_title
;
 Photoswitchable alkoxy-bridged binuclear rhenium(i) complexes -- a
 potential probe for biomolecules and optical cell imaging
;
_journal_issue 40
_journal_name_full 'RSC Advances'
_journal_page_first 18557
_journal_paper_doi 10.1039/c3ra42627k
_journal_volume 3
_journal_year 2013
_chemical_formula_sum 'C48 H44 N2 O8 Re2'
_chemical_formula_weight 1149.25
_space_group_IT_number 19
_space_group_name_Hall 'P 2ac 2ab'
_space_group_name_H-M_alt 'P 21 21 21'
_symmetry_cell_setting orthorhombic
_symmetry_space_group_name_H-M 'P 21 21 21'
_atom_sites_solution_hydrogens geom
_atom_sites_solution_primary direct
_atom_sites_solution_secondary difmap
_audit_creation_method SHELXL-97
_cell_angle_alpha 90.00
_cell_angle_beta 90.00
_cell_angle_gamma 90.00
_cell_formula_units_Z 4
_cell_length_a 14.0169(3)
_cell_length_b 16.7072(3)
_cell_length_c 19.0984(4)
_cell_measurement_temperature 296(2)
_cell_volume 4472.52(16)
_computing_cell_refinement 'Bruker SMART'
_computing_data_collection 'Bruker SMART'
_computing_data_reduction 'Bruker SAINT'
_computing_structure_refinement 'SHELXL-97 (Sheldrick, 1997)'
_computing_structure_solution 'SHELXS-97 (Sheldrick, 1990)'
_diffrn_ambient_temperature 296(2)
_diffrn_measured_fraction_theta_full 0.982
_diffrn_measured_fraction_theta_max 0.982
_diffrn_measurement_device_type 'CCD area detector'
_diffrn_measurement_method 'phi and omega scans'
_diffrn_radiation_monochromator graphite
_diffrn_radiation_source 'fine-focus sealed tube'
_diffrn_radiation_type MoK\a
_diffrn_radiation_wavelength 0.71073
_diffrn_reflns_av_R_equivalents 0.0470
_diffrn_reflns_av_sigmaI/netI 0.0452
_diffrn_reflns_limit_h_max 16
_diffrn_reflns_limit_h_min -16
_diffrn_reflns_limit_k_max 19
_diffrn_reflns_limit_k_min -19
_diffrn_reflns_limit_l_max 16
_diffrn_reflns_limit_l_min -21
_diffrn_reflns_number 34209
_diffrn_reflns_theta_full 25.03
_diffrn_reflns_theta_max 25.03
_diffrn_reflns_theta_min 2.13
_exptl_absorpt_coefficient_mu 5.463
_exptl_absorpt_correction_type none
_exptl_crystal_colour light-yellow
_exptl_crystal_density_diffrn 1.707
_exptl_crystal_density_method 'not measured'
_exptl_crystal_description prism
_exptl_crystal_F_000 2240
_exptl_crystal_size_max 0.10
_exptl_crystal_size_mid 0.10
_exptl_crystal_size_min 0.10
_refine_diff_density_max 2.134
_refine_diff_density_min -0.895
_refine_diff_density_rms 0.149
_refine_ls_abs_structure_details 'Flack H D (1983), Acta Cryst. A39, 876-881'
_refine_ls_abs_structure_Flack 0.005(16)
_refine_ls_extinction_method none
_refine_ls_goodness_of_fit_ref 1.067
_refine_ls_hydrogen_treatment constr
_refine_ls_matrix_type full
_refine_ls_number_parameters 542
_refine_ls_number_reflns 7609
_refine_ls_number_restraints 0
_refine_ls_restrained_S_all 1.067
_refine_ls_R_factor_all 0.0571
_refine_ls_R_factor_gt 0.0463
_refine_ls_shift/su_max 0.005
_refine_ls_shift/su_mean 0.000
_refine_ls_structure_factor_coef Fsqd
_refine_ls_weighting_details 'calc w=1/[\s^2^(Fo^2^)+(0.0661P)^2^+6.6514P] where P=(Fo^2^+2Fc^2^)/3'
_refine_ls_weighting_scheme calc
_refine_ls_wR_factor_gt 0.1113
_refine_ls_wR_factor_ref 0.1178
_reflns_number_gt 6505
_reflns_number_total 7609
_reflns_threshold_expression >2sigma(I)
_cod_data_source_file c3ra42627k.txt
_cod_data_source_block 1
_cod_depositor_comments
;
The following automatic conversions were performed:

data item '_symmetry_cell_setting' value 'Orthorhombic' was changed
to 'orthorhombic' in accordance with the
/home/saulius/struct/COD-crude-data/automatic-downloads/DataCite-retrospective/RSC/depositions/lib/dictionaries/cif_core.dic
dictionary named 'cif_core.dic' version 2.4.2 last updated on
2011-04-26.

Automatic conversion script
Id: cif_fix_values 6909 2019-04-08 15:41:33Z antanas 
;
_cod_original_sg_symbol_H-M P2(1)2(1)2(1)
_cod_database_code 7239127

loop_
_symmetry_equiv_pos_as_xyz
'x, y, z'
'-x+1/2, -y, z+1/2'
'-x, y+1/2, -z+1/2'
'x+1/2, -y+1/2, -z'

loop_
_atom_site_label
_atom_site_type_symbol
_atom_site_fract_x
_atom_site_fract_y
_atom_site_fract_z
_atom_site_U_iso_or_equiv
_atom_site_adp_type
_atom_site_occupancy
_atom_site_symmetry_multiplicity
_atom_site_calc_flag
_atom_site_refinement_flags
Re1 Re 0.26633(3) 0.93351(2) 0.85400(2) 0.05271(15) Uani 1 1 d .
Re2 Re 0.45016(4) 1.04380(3) 0.79239(2) 0.05634(15) Uani 1 1 d .
O1 O 0.2777(8) 1.0230(8) 0.9925(5) 0.110(4) Uani 1 1 d .
O2 O 0.0487(7) 0.9439(7) 0.8727(6) 0.100(3) Uani 1 1 d .
O3 O 0.2468(9) 0.7841(7) 0.9411(5) 0.099(3) Uani 1 1 d .
O4 O 0.4511(9) 1.1385(6) 0.9295(5) 0.102(3) Uani 1 1 d .
O5 O 0.4970(8) 1.2037(6) 0.7214(7) 0.111(4) Uani 1 1 d .
O6 O 0.6636(6) 1.0350(6) 0.8141(4) 0.079(2) Uani 1 1 d .
O7 O 0.4153(5) 0.9299(4) 0.8341(3) 0.0478(16) Uani 1 1 d .
O8 O 0.2974(5) 1.0334(4) 0.7878(4) 0.061(2) Uani 1 1 d .
N1 N 0.2573(6) 0.8680(5) 0.7549(4) 0.0439(19) Uani 1 1 d .
N2 N 0.4505(7) 0.9782(6) 0.6907(4) 0.056(2) Uani 1 1 d .
C1 C 0.2739(9) 0.9906(8) 0.9411(5) 0.073(4) Uani 1 1 d .
C2 C 0.1326(11) 0.9405(8) 0.8632(6) 0.078(4) Uani 1 1 d .
C3 C 0.2543(9) 0.8408(8) 0.9070(6) 0.066(3) Uani 1 1 d .
C4 C 0.4492(12) 1.1039(7) 0.8804(7) 0.078(4) Uani 1 1 d .
C5 C 0.4780(11) 1.1410(7) 0.7483(7) 0.080(4) Uani 1 1 d .
C6A C 0.5831(10) 1.0373(8) 0.8048(7) 0.016(2) Uiso 0.50 1 d P
C6B C 0.5045(12) 1.0263(8) 0.7847(8) 0.016(2) Uiso 0.50 1 d P
C7 C 0.2205(8) 0.9014(6) 0.6974(6) 0.060(3) Uani 1 1 d .
H7 H 0.1998 0.9542 0.7006 0.072 Uiso 1 1 calc R
C8 C 0.2108(8) 0.8637(6) 0.6340(6) 0.055(3) Uani 1 1 d .
H8 H 0.1870 0.8919 0.5959 0.066 Uiso 1 1 calc R
C9 C 0.2354(8) 0.7865(7) 0.6263(5) 0.055(3) Uani 1 1 d .
C10 C 0.2739(8) 0.7481(6) 0.6863(6) 0.056(3) Uani 1 1 d .
H10 H 0.2931 0.6948 0.6843 0.067 Uiso 1 1 calc R
C11 C 0.2824(8) 0.7905(6) 0.7468(6) 0.054(3) Uani 1 1 d .
H11 H 0.3074 0.7641 0.7856 0.064 Uiso 1 1 calc R
C12 C 0.2224(9) 0.7470(8) 0.5570(7) 0.069(3) Uani 1 1 d .
H12 H 0.2004 0.7793 0.5208 0.082 Uiso 1 1 calc R
C13 C 0.2386(9) 0.6720(7) 0.5418(7) 0.067(3) Uani 1 1 d .
H13 H 0.2606 0.6387 0.5773 0.081 Uiso 1 1 calc R
C14 C 0.2243(9) 0.6370(8) 0.4719(7) 0.069(3) Uani 1 1 d .
C15 C 0.2323(11) 0.6815(10) 0.4124(8) 0.093(5) Uani 1 1 d .
H15 H 0.2449 0.7359 0.4174 0.112 Uiso 1 1 calc R
C16 C 0.2234(12) 0.6523(13) 0.3460(9) 0.101(5) Uani 1 1 d .
H16 H 0.2275 0.6870 0.3080 0.121 Uiso 1 1 calc R
C17 C 0.2100(11) 0.5813(14) 0.3360(9) 0.103(5) Uani 1 1 d .
H17 H 0.2090 0.5636 0.2899 0.123 Uiso 1 1 calc R
C18 C 0.1958(9) 0.5234(9) 0.3896(10) 0.090(5) Uani 1 1 d .
C19 C 0.1725(13) 0.4383(12) 0.3901(16) 0.139(10) Uani 1 1 d .
H19 H 0.1665 0.4141 0.3465 0.166 Uiso 1 1 calc R
C20 C 0.1588(14) 0.3907(11) 0.4454(16) 0.138(11) Uani 1 1 d .
H20 H 0.1461 0.3367 0.4382 0.165 Uiso 1 1 calc R
C21 C 0.1630(12) 0.4198(10) 0.5127(16) 0.138(9) Uani 1 1 d .
H21 H 0.1496 0.3870 0.5508 0.165 Uiso 1 1 calc R
C22 C 0.1889(10) 0.5035(9) 0.5226(10) 0.088(4) Uani 1 1 d .
H22 H 0.1960 0.5225 0.5681 0.105 Uiso 1 1 calc R
C23 C 0.2037(8) 0.5568(9) 0.4667(9) 0.085(4) Uani 1 1 d .
C24 C 0.4362(9) 1.0145(9) 0.6299(6) 0.075(4) Uani 1 1 d .
H24 H 0.4224 1.0688 0.6273 0.090 Uiso 1 1 calc R
C25 C 0.4437(9) 0.9617(14) 0.5633(7) 0.096(6) Uani 1 1 d .
H25 H 0.4340 0.9859 0.5201 0.115 Uiso 1 1 calc R
C26 C 0.4624(12) 0.8870(11) 0.5644(9) 0.085(4) Uani 1 1 d .
C27 C 0.4736(10) 0.8544(10) 0.6270(8) 0.081(4) Uani 1 1 d .
H27 H 0.4856 0.7998 0.6300 0.097 Uiso 1 1 calc R
C28 C 0.4680(9) 0.8986(8) 0.6887(6) 0.064(3) Uani 1 1 d .
H28 H 0.4768 0.8719 0.7309 0.077 Uiso 1 1 calc R
C29 C 0.4700(14) 0.8412(19) 0.4980(9) 0.161(12) Uani 1 1 d .
H29 H 0.4588 0.7878 0.5089 0.193 Uiso 1 1 calc R
C30 C 0.4821(11) 0.8438(15) 0.4471(13) 0.135(9) Uani 1 1 d .
H30 H 0.4914 0.8968 0.4339 0.162 Uiso 1 1 calc R
C31 C 0.4904(10) 0.7906(13) 0.3834(9) 0.103(6) Uani 1 1 d .
C32 C 0.4645(13) 0.7046(17) 0.3895(11) 0.159(11) Uani 1 1 d .
H32 H 0.4504 0.6839 0.4335 0.191 Uiso 1 1 calc R
C33 C 0.4608(15) 0.6549(18) 0.3328(16) 0.173(14) Uani 1 1 d .
H33 H 0.4354 0.6037 0.3371 0.208 Uiso 1 1 calc R
C34 C 0.4906(15) 0.678(3) 0.278(2) 0.24(3) Uani 1 1 d .
H34 H 0.4901 0.6401 0.2420 0.286 Uiso 1 1 calc R
C35 C 0.5275(13) 0.756(3) 0.2585(11) 0.21(2) Uani 1 1 d .
C36 C 0.563(2) 0.785(3) 0.198(2) 0.22(2) Uani 1 1 d .
H36 H 0.5629 0.7514 0.1588 0.260 Uiso 1 1 calc R
C37 C 0.600(2) 0.863(3) 0.1894(14) 0.178(17) Uani 1 1 d .
H37 H 0.6237 0.8759 0.1453 0.214 Uiso 1 1 calc R
C38 C 0.6054(15) 0.924(2) 0.2410(12) 0.165(11) Uani 1 1 d .
H38 H 0.6298 0.9748 0.2333 0.198 Uiso 1 1 calc R
C39 C 0.5677(13) 0.8957(17) 0.3074(15) 0.147(9) Uani 1 1 d .
H39 H 0.5720 0.9303 0.3455 0.177 Uiso 1 1 calc R
C40 C 0.5269(11) 0.8233(16) 0.3188(10) 0.117(7) Uani 1 1 d .
C41 C 0.4799(10) 0.8804(8) 0.8689(6) 0.069(3) Uani 1 1 d .
H41A H 0.5394 0.8811 0.8431 0.083 Uiso 1 1 calc R
H41B H 0.4555 0.8261 0.8671 0.083 Uiso 1 1 calc R
C42 C 0.5019(11) 0.9001(9) 0.9448(7) 0.087(4) Uani 1 1 d .
H42A H 0.5243 0.9550 0.9473 0.104 Uiso 1 1 calc R
H42B H 0.4432 0.8969 0.9715 0.104 Uiso 1 1 calc R
C43 C 0.5734(15) 0.8480(13) 0.9783(12) 0.126(7) Uani 1 1 d .
H43A H 0.6282 0.8421 0.9478 0.152 Uiso 1 1 calc R
H43B H 0.5948 0.8721 1.0218 0.152 Uiso 1 1 calc R
C44 C 0.5336(18) 0.773(2) 0.9918(16) 0.218(16) Uani 1 1 d .
H44A H 0.4842 0.7784 1.0264 0.327 Uiso 1 1 calc R
H44B H 0.5821 0.7376 1.0089 0.327 Uiso 1 1 calc R
H44C H 0.5069 0.7517 0.9494 0.327 Uiso 1 1 calc R
C45 C 0.2361(10) 1.1024(7) 0.7992(8) 0.080(4) Uani 1 1 d .
H45A H 0.1722 1.0836 0.8096 0.096 Uiso 1 1 calc R
H45B H 0.2589 1.1313 0.8400 0.096 Uiso 1 1 calc R
C46 C 0.2315(14) 1.1573(9) 0.7404(10) 0.110(6) Uani 1 1 d .
H46A H 0.2948 1.1795 0.7336 0.132 Uiso 1 1 calc R
H46B H 0.1899 1.2012 0.7535 0.132 Uiso 1 1 calc R
C47 C 0.1960(13) 1.1239(11) 0.6677(10) 0.113(6) Uani 1 1 d .
H47A H 0.2398 1.0829 0.6516 0.135 Uiso 1 1 calc R
H47B H 0.1338 1.0994 0.6737 0.135 Uiso 1 1 calc R
C48 C 0.189(2) 1.1885(19) 0.6137(16) 0.219(17) Uani 1 1 d .
H48A H 0.1456 1.2289 0.6292 0.328 Uiso 1 1 calc R
H48B H 0.1673 1.1661 0.5703 0.328 Uiso 1 1 calc R
H48C H 0.2513 1.2120 0.6068 0.328 Uiso 1 1 calc R

loop_
_atom_site_aniso_label
_atom_site_aniso_U_11
_atom_site_aniso_U_22
_atom_site_aniso_U_33
_atom_site_aniso_U_23
_atom_site_aniso_U_13
_atom_site_aniso_U_12
Re1 0.0568(3) 0.0553(2) 0.0460(2) -0.0151(2) 0.0007(2) 0.0043(2)
Re2 0.0673(3) 0.0504(2) 0.0514(3) -0.0099(2) -0.0042(2) -0.0079(2)
O1 0.099(7) 0.159(11) 0.073(6) -0.069(7) 0.012(5) -0.009(7)
O2 0.057(6) 0.132(9) 0.110(8) -0.044(7) 0.013(5) 0.003(6)
O3 0.116(9) 0.113(8) 0.069(6) 0.012(6) 0.014(6) -0.016(7)
O4 0.140(9) 0.079(6) 0.086(7) -0.051(6) -0.005(7) -0.018(6)
O5 0.122(9) 0.079(6) 0.132(10) 0.021(7) -0.019(8) -0.036(6)
O6 0.087(6) 0.083(6) 0.067(5) -0.012(5) -0.002(4) -0.018(5)
O7 0.057(4) 0.045(3) 0.041(4) -0.007(3) -0.002(3) 0.003(3)
O8 0.078(5) 0.046(4) 0.060(4) -0.017(4) -0.013(4) 0.012(3)
N1 0.043(5) 0.050(4) 0.040(4) -0.005(4) -0.004(4) 0.001(4)
N2 0.058(5) 0.071(6) 0.039(5) -0.012(4) -0.007(4) -0.016(5)
C1 0.079(8) 0.111(10) 0.029(5) -0.051(6) 0.006(6) 0.003(8)
C2 0.095(10) 0.073(8) 0.066(8) -0.039(8) -0.005(7) 0.013(7)
C3 0.069(8) 0.086(8) 0.044(6) -0.005(6) 0.012(6) -0.017(7)
C4 0.106(10) 0.059(7) 0.069(8) -0.044(7) 0.008(8) 0.000(7)
C5 0.110(11) 0.056(7) 0.072(8) 0.011(7) -0.005(8) -0.035(7)
C7 0.065(7) 0.044(5) 0.072(8) -0.001(6) -0.005(6) 0.002(5)
C8 0.072(8) 0.048(6) 0.045(6) 0.006(5) -0.015(5) -0.007(5)
C9 0.051(6) 0.072(7) 0.042(6) -0.007(5) 0.006(5) -0.006(6)
C10 0.063(7) 0.047(5) 0.058(7) -0.006(5) 0.013(6) 0.004(5)
C11 0.050(7) 0.058(6) 0.053(6) -0.007(5) -0.004(5) 0.008(5)
C12 0.063(8) 0.075(8) 0.068(8) -0.009(7) -0.006(6) -0.004(6)
C13 0.064(7) 0.066(7) 0.072(8) -0.018(6) 0.005(6) -0.010(6)
C14 0.060(7) 0.072(8) 0.076(8) -0.023(7) -0.001(7) -0.004(6)
C15 0.089(10) 0.108(11) 0.083(10) -0.040(10) -0.003(9) -0.002(9)
C16 0.094(11) 0.126(14) 0.082(11) -0.018(11) 0.006(9) 0.003(11)
C17 0.082(11) 0.143(17) 0.083(11) -0.015(13) 0.001(8) 0.011(11)
C18 0.045(7) 0.084(10) 0.140(14) -0.067(10) -0.015(8) 0.016(6)
C19 0.071(10) 0.085(13) 0.26(3) -0.077(17) -0.030(14) 0.016(10)
C20 0.099(14) 0.067(11) 0.25(3) -0.086(17) -0.037(17) 0.032(11)
C21 0.094(12) 0.064(10) 0.25(3) -0.035(15) -0.024(14) 0.022(9)
C22 0.068(9) 0.072(9) 0.123(13) -0.013(10) -0.003(8) 0.012(7)
C23 0.044(7) 0.082(10) 0.129(12) -0.020(10) -0.003(7) 0.016(7)
C24 0.081(9) 0.097(9) 0.047(7) -0.009(7) -0.015(6) -0.028(7)
C25 0.059(8) 0.182(19) 0.046(7) 0.037(10) -0.010(6) -0.053(11)
C26 0.089(11) 0.088(10) 0.076(11) -0.017(9) 0.017(9) -0.035(9)
C27 0.073(9) 0.094(10) 0.076(10) -0.033(9) 0.012(7) -0.019(7)
C28 0.068(8) 0.076(8) 0.047(6) -0.023(6) 0.012(6) -0.006(6)
C29 0.104(15) 0.31(3) 0.065(10) -0.077(16) 0.049(10) -0.074(18)
C30 0.055(9) 0.20(2) 0.153(19) -0.105(18) 0.039(11) -0.027(11)
C31 0.047(8) 0.163(17) 0.098(12) -0.068(12) -0.008(8) -0.003(9)
C32 0.078(11) 0.26(3) 0.143(17) -0.15(2) -0.026(11) 0.006(14)
C33 0.056(12) 0.24(3) 0.22(3) -0.16(3) -0.022(15) 0.030(15)
C34 0.029(13) 0.47(7) 0.21(4) -0.16(5) 0.017(16) 0.05(2)
C35 0.032(12) 0.53(7) 0.063(11) -0.08(2) 0.005(9) 0.063(19)
C36 0.10(2) 0.40(6) 0.16(3) -0.09(4) -0.07(2) 0.10(3)
C37 0.11(2) 0.35(5) 0.075(14) -0.07(2) -0.014(13) 0.06(2)
C38 0.110(15) 0.28(4) 0.109(16) 0.01(2) 0.020(13) -0.01(2)
C39 0.063(12) 0.21(3) 0.17(2) 0.00(2) -0.016(13) -0.007(13)
C40 0.040(9) 0.21(2) 0.105(14) 0.009(15) -0.003(8) 0.017(11)
C41 0.077(9) 0.068(7) 0.061(8) 0.009(6) -0.014(6) 0.002(6)
C42 0.103(11) 0.086(9) 0.070(9) -0.014(8) -0.026(8) 0.001(8)
C43 0.105(14) 0.148(18) 0.126(15) 0.042(14) -0.052(12) -0.011(13)
C44 0.12(2) 0.36(5) 0.18(3) 0.11(3) -0.067(19) -0.01(3)
C45 0.081(9) 0.055(6) 0.104(10) -0.026(8) -0.014(9) 0.019(6)
C46 0.117(13) 0.083(10) 0.132(14) -0.007(10) -0.026(12) 0.043(10)
C47 0.102(12) 0.110(13) 0.126(15) 0.049(12) 0.001(11) 0.024(10)
C48 0.18(2) 0.27(4) 0.21(3) 0.14(3) 0.03(2) 0.09(2)

loop_
_atom_type_symbol
_atom_type_description
_atom_type_scat_dispersion_real
_atom_type_scat_dispersion_imag
_atom_type_scat_source
C C 0.0033 0.0016 'International Tables Vol C Tables 4.2.6.8 and 6.1.1.4'
H H 0.0000 0.0000 'International Tables Vol C Tables 4.2.6.8 and 6.1.1.4'
N N 0.0061 0.0033 'International Tables Vol C Tables 4.2.6.8 and 6.1.1.4'
O O 0.0106 0.0060 'International Tables Vol C Tables 4.2.6.8 and 6.1.1.4'
Re Re -1.0185 7.2310 'International Tables Vol C Tables 4.2.6.8 and 6.1.1.4'

loop_
_geom_angle_atom_site_label_1
_geom_angle_atom_site_label_2
_geom_angle_atom_site_label_3
_geom_angle
C3 Re1 C2 84.9(6)
C3 Re1 C1 87.0(6)
C2 Re1 C1 86.7(5)
C3 Re1 O7 99.4(5)
C2 Re1 O7 174.7(4)
C1 Re1 O7 96.6(4)
C3 Re1 O8 172.4(5)
C2 Re1 O8 102.1(5)
C1 Re1 O8 96.5(5)
O7 Re1 O8 73.5(3)
C3 Re1 N1 92.8(4)
C2 Re1 N1 93.1(4)
C1 Re1 N1 179.7(5)
O7 Re1 N1 83.6(3)
O8 Re1 N1 83.7(3)
C6B Re2 C5 92.0(11)
C6B Re2 C6A 24.8(10)
C5 Re2 C6A 84.3(6)
C6B Re2 C4 109.9(11)
C5 Re2 C4 86.7(6)
C6A Re2 C4 85.9(6)
C6B Re2 O7 87.8(9)
C5 Re2 O7 175.3(5)
C6A Re2 O7 97.4(4)
C4 Re2 O7 97.8(4)
C6B Re2 O8 151.5(10)
C5 Re2 O8 105.1(5)
C6A Re2 O8 170.7(4)
C4 Re2 O8 94.0(5)
O7 Re2 O8 73.3(3)
C6B Re2 N2 70.7(10)
C5 Re2 N2 92.0(5)
C6A Re2 N2 94.5(5)
C4 Re2 N2 178.6(5)
O7 Re2 N2 83.5(3)
O8 Re2 N2 85.8(3)
C41 O7 Re2 124.2(7)
C41 O7 Re1 124.8(7)
Re2 O7 Re1 105.6(3)
C45 O8 Re1 114.1(8)
C45 O8 Re2 121.2(7)
Re1 O8 Re2 104.0(3)
C7 N1 C11 114.1(8)
C7 N1 Re1 121.6(6)
C11 N1 Re1 124.2(7)
C24 N2 C28 116.9(10)
C24 N2 Re2 122.5(8)
C28 N2 Re2 120.6(8)
O1 C1 Re1 178.9(14)
O2 C2 Re1 176.5(12)
O3 C3 Re1 178.7(11)
O4 C4 Re2 178.0(15)
O5 C5 Re2 178.5(13)
O6 C6A C6B 165.0(16)
O6 C6A Re2 177.8(12)
C6B C6A Re2 17.2(8)
Re2 C6B C6A 138.0(17)
N1 C7 C8 124.8(9)
C9 C8 C7 120.9(10)
C8 C9 C10 116.3(10)
C8 C9 C12 119.4(11)
C10 C9 C12 124.3(10)
C11 C10 C9 118.9(9)
N1 C11 C10 125.0(10)
C13 C12 C9 127.0(13)
C12 C13 C14 124.1(13)
C15 C14 C23 119.4(14)
C15 C14 C13 121.9(12)
C23 C14 C13 118.7(14)
C14 C15 C16 124.9(16)
C17 C16 C15 121(2)
C16 C17 C18 124.9(18)
C17 C18 C19 134(2)
C17 C18 C23 114.9(13)
C19 C18 C23 111(2)
C20 C19 C18 128(2)
C19 C20 C21 121.5(19)
C20 C21 C22 118(2)
C23 C22 C21 123(2)
C14 C23 C22 126.5(15)
C14 C23 C18 115.2(15)
C22 C23 C18 118.3(14)
N2 C24 C25 116.6(13)
C26 C25 C24 123.8(14)
C25 C26 C27 116.2(15)
C25 C26 C29 120(2)
C27 C26 C29 123.5(19)
C26 C27 C28 122.7(15)
N2 C28 C27 123.8(13)
C30 C29 C26 146(3)
C29 C30 C31 141(3)
C40 C31 C32 121.3(18)
C40 C31 C30 119(2)
C32 C31 C30 119.2(19)
C33 C32 C31 122(3)
C34 C33 C32 119(4)
C33 C34 C35 129(4)
C36 C35 C34 132(4)
C36 C35 C40 112(4)
C34 C35 C40 116(2)
C35 C36 C37 124(4)
C36 C37 C38 127(3)
C37 C38 C39 111(3)
C40 C39 C38 126(3)
C39 C40 C31 129(2)
C39 C40 C35 120(2)
C31 C40 C35 110(2)
O7 C41 C42 117.3(11)
C43 C42 C41 115.2(14)
C44 C43 C42 109.8(18)
C46 C45 O8 114.2(12)
C45 C46 C47 118.1(14)
C48 C47 C46 112(2)

loop_
_geom_bond_atom_site_label_1
_geom_bond_atom_site_label_2
_geom_bond_distance
Re1 C3 1.858(14)
Re1 C2 1.887(15)
Re1 C1 1.919(9)
Re1 O7 2.123(7)
Re1 O8 2.139(8)
Re1 N1 2.190(7)
Re2 C6B 0.830(18)
Re2 C5 1.870(12)
Re2 C6A 1.881(14)
Re2 C4 1.959(11)
Re2 O7 2.121(7)
Re2 O8 2.149(7)
Re2 N2 2.230(8)
O1 C1 1.123(12)
O2 C2 1.191(15)
O3 C3 1.155(15)
O4 C4 1.101(13)
O5 C5 1.197(15)
O6 C6A 1.143(15)
O7 C41 1.394(13)
O8 C45 1.455(13)
N1 C7 1.335(14)
N1 C11 1.350(13)
N2 C24 1.325(15)
N2 C28 1.352(15)
C6A C6B 1.18(2)
C7 C8 1.371(16)
C8 C9 1.343(16)
C9 C10 1.420(16)
C9 C12 1.489(16)
C10 C11 1.362(15)
C12 C13 1.307(16)
C13 C14 1.471(17)
C14 C15 1.36(2)
C14 C23 1.375(19)
C15 C16 1.36(2)
C16 C17 1.22(2)
C17 C18 1.42(2)
C18 C19 1.46(3)
C18 C23 1.58(2)
C19 C20 1.33(3)
C20 C21 1.38(3)
C21 C22 1.46(2)
C22 C23 1.40(2)
C24 C25 1.55(2)
C25 C26 1.28(2)
C26 C27 1.32(2)
C26 C29 1.48(2)
C27 C28 1.392(17)
C29 C30 0.99(2)
C30 C31 1.51(2)
C31 C40 1.44(3)
C31 C32 1.49(3)
C32 C33 1.36(3)
C33 C34 1.19(5)
C34 C35 1.45(6)
C35 C36 1.36(5)
C35 C40 1.61(4)
C36 C37 1.41(5)
C37 C38 1.42(4)
C38 C39 1.45(3)
C39 C40 1.35(3)
C41 C42 1.517(17)
C42 C43 1.47(2)
C43 C44 1.39(3)
C45 C46 1.45(2)
C46 C47 1.58(2)
C47 C48 1.50(3)
